data_7151528
loop_
_publ_author_name
'Uno, Hidemitsu'
'Inoue, Kentarou'
'Inoue, Takashi'
'Ono, Noboru'

_publ_section_title
;
 Oligocyclization of 2-(hydroxymethyl)pyrroles with electron-withdrawing
 groups at \b-positions: formation and structural elucidation of
 porphyrinogens and hexaphyrinogens
;
_journal_coden_ASTM OBCRAK
_journal_issue 21
_journal_name_full 'Organic & Biomolecular Chemistry'
_journal_page_first 3857
_journal_page_last 3865
_journal_paper_doi 10.1039/b307132d
_journal_volume 1
_journal_year 2003
_chemical_formula_moiety
;
C68 H12 F40 N4, 2(C3 H7 N O), 2(C0.85 H0.85 Cl2.55), 2(C0.15 H0.15 Cl0.45)
;
_chemical_formula_sum 'C76 H28 Cl6 F40 N6 O2'
_chemical_formula_weight 2029.75
_space_group_IT_number 14
_symmetry_cell_setting monoclinic
_symmetry_Int_Tables_number 14
_symmetry_space_group_name_Hall '-P 2yn'
_symmetry_space_group_name_H-M 'P 1 21/n 1'
_cell_angle_alpha 90
_cell_angle_beta 100.47(1)
_cell_angle_gamma 90
_cell_formula_units_Z 2
_cell_length_a 15.679(3)
_cell_length_b 10.995(4)
_cell_length_c 23.426(3)
_cell_measurement_reflns_used 25
_cell_measurement_temperature 298.2
_cell_measurement_theta_max 12.4
_cell_measurement_theta_min 10.5
_cell_volume 3971.2(17)
_computing_cell_refinement 'MSC/AFC Diffractometer Control'
_computing_data_collection 'MSC/AFC Diffractometer Control'
_computing_data_reduction 'teXsan Ver. 1.11'
_computing_molecular_graphics 'Ortep-3 and Mercury '
_computing_publication_material 'teXsan Ver. 1.11'
_computing_structure_refinement 'teXsan Ver. 1.10'
_computing_structure_solution SIR92
_diffrn_measured_fraction_theta_full 0.9990
_diffrn_measured_fraction_theta_max 0.9990
_diffrn_measurement_device_type 'Rigaku AFC5R'
_diffrn_measurement_method w-2q
_diffrn_radiation_type 'Mo Ka'
_diffrn_radiation_wavelength 0.7107
_diffrn_reflns_av_R_equivalents 0.054
_diffrn_reflns_limit_h_max 20
_diffrn_reflns_limit_h_min 0
_diffrn_reflns_limit_k_max 14
_diffrn_reflns_limit_k_min 0
_diffrn_reflns_limit_l_max 29
_diffrn_reflns_limit_l_min -30
_diffrn_reflns_number 9956
_diffrn_reflns_theta_full 27.51
_diffrn_reflns_theta_max 27.51
_diffrn_standards_decay_% 0.15
_diffrn_standards_interval_count 150
_diffrn_standards_number 3
_exptl_absorpt_coefficient_mu 0.362
_exptl_absorpt_correction_T_max 0.899
_exptl_absorpt_correction_T_min 0.878
_exptl_absorpt_correction_type psi-scan
_exptl_absorpt_process_details '(North, Phillips & Mathews, 1968)'
_exptl_crystal_colour colorless
_exptl_crystal_density_diffrn 1.697
_exptl_crystal_description block
_exptl_crystal_F_000 2008
_exptl_crystal_size_max 0.600
_exptl_crystal_size_mid 0.300
_exptl_crystal_size_min 0.300
_refine_diff_density_max 0.59
_refine_diff_density_min -0.79
_refine_ls_goodness_of_fit_ref 1.327
_refine_ls_hydrogen_treatment mixed
_refine_ls_number_parameters 609
_refine_ls_number_reflns 9111
_refine_ls_R_factor_gt 0.0769
_refine_ls_shift/su_max 0.0007
_refine_ls_structure_factor_coef Fsqd
_refine_ls_weighting_details 'w = 1/[s^2^(Fo^2^) + (0.05000(Max(Fo^2^,0) + 2Fc^2^)/3)^2^]'
_refine_ls_weighting_scheme calc
_refine_ls_wR_factor_ref 0.2003
_reflns_number_gt 4033
_reflns_number_total 9129
_reflns_threshold_expression F^2^>2.0s(F^2^)
_cod_data_source_file b307132d.txt
_cod_data_source_block 3g-2DMF-2CHCl3
_cod_depositor_comments
;
The following automatic conversions were performed:
data name '_geom_hbond_site_distance_dh' replaced with
'_geom_hbond_distance_DH' as specified in the replacement file
'/home/antanas/src/cod-tools/trunk/data/replacement-values/replacement_tags.lst'.

data
name '_geom_hbond_site_distance_ha' replaced with
'_geom_hbond_distance_HA' as specified in the replacement file
'/home/antanas/src/cod-tools/trunk/data/replacement-values/replacement_tags.lst'.

data
name '_geom_hbond_site_distance_da' replaced with
'_geom_hbond_distance_DA' as specified in the replacement file
'/home/antanas/src/cod-tools/trunk/data/replacement-values/replacement_tags.lst'.

Automatic conversion script
Id: cif_correct_tags 5005 2017-03-03 11:38:54Z antanas 
;
_cod_original_cell_volume 3971(1)
_cod_original_sg_symbol_H-M 'P 21/n '
_cod_original_formula_sum 'C76 H28 Cl6 F40 N6 O2 '
_cod_database_code 7151528

loop_
_symmetry_equiv_pos_as_xyz
x,y,z
1/2-x,1/2+y,1/2-z
-x,-y,-z
1/2+x,1/2-y,1/2+z

loop_
_atom_site_label
_atom_site_type_symbol
_atom_site_fract_x
_atom_site_fract_y
_atom_site_fract_z
_atom_site_U_iso_or_equiv
_atom_site_adp_type
_atom_site_occupancy
_atom_site_calc_flag
_atom_site_refinement_flags
_atom_site_disorder_assembly
_atom_site_disorder_group
Cl(1) Cl 0.4905(3) 0.9977(4) 0.5739(2) 0.253(2) Uani 0.85 d P . .
Cl(2) Cl 0.5273(2) 0.9115(3) 0.6903(2) 0.214(2) Uani 0.85 d P . .
Cl(3) Cl 0.4045(2) 1.0965(4) 0.6601(3) 0.260(2) Uani 0.85 d P . .
Cl(4) Cl 0.436(2) 1.086(3) 0.348(1) 0.2168 Uiso 0.15 d G . .
Cl(5) Cl 0.544(2) 0.988(3) 0.2714(9) 0.2168 Uiso 0.15 d G . .
Cl(6) Cl 0.557(2) 0.893(2) 0.388(1) 0.2168 Uiso 0.15 d G . .
F(1) F 0.3094(2) 0.5116(3) 0.2389(1) 0.0741(10) Uani 1.00 d . . .
F(2) F 0.2031(2) 0.3938(3) 0.1536(1) 0.100(1) Uani 1.00 d . . .
F(3) F 0.0795(2) 0.2420(3) 0.1788(1) 0.102(1) Uani 1.00 d . . .
F(4) F 0.0597(2) 0.2128(3) 0.2905(2) 0.105(1) Uani 1.00 d . . .
F(5) F 0.1636(2) 0.3304(3) 0.3759(1) 0.0724(9) Uani 1.00 d . . .
F(6) F 0.1768(1) 0.7074(3) 0.2998(1) 0.0699(9) Uani 1.00 d . . .
F(7) F 0.0184(2) 0.8017(3) 0.2958(1) 0.105(1) Uani 1.00 d . . .
F(8) F -0.0686(2) 0.7578(3) 0.3851(1) 0.092(1) Uani 1.00 d . . .
F(9) F 0.0030(1) 0.6182(3) 0.4745(1) 0.0679(9) Uani 1.00 d . . .
F(10) F 0.1646(1) 0.5296(2) 0.48053(10) 0.0547(8) Uani 1.00 d . . .
F(11) F 0.2566(1) 0.9087(2) 0.5423(1) 0.0527(7) Uani 1.00 d . . .
F(12) F 0.0915(2) 0.9701(3) 0.5386(1) 0.0778(10) Uani 1.00 d . . .
F(13) F -0.0193(2) 0.8138(3) 0.5776(1) 0.094(1) Uani 1.00 d . . .
F(14) F 0.0383(2) 0.5914(3) 0.6187(1) 0.082(1) Uani 1.00 d . . .
F(15) F 0.2010(1) 0.5220(2) 0.6160(1) 0.0559(8) Uani 1.00 d . . .
F(16) F 0.4060(2) 0.4021(2) 0.6870(1) 0.0576(8) Uani 1.00 d . . .
F(17) F 0.3675(2) 0.3585(2) 0.7917(1) 0.0662(9) Uani 1.00 d . . .
F(18) F 0.2979(2) 0.5362(3) 0.8494(1) 0.0692(9) Uani 1.00 d . . .
F(19) F 0.2702(2) 0.7603(2) 0.80151(10) 0.0622(8) Uani 1.00 d . . .
F(20) F 0.3154(1) 0.8092(2) 0.69866(10) 0.0502(7) Uani 1.00 d . . .
O(1) O 0.5726(2) 0.6488(3) 0.4800(1) 0.0583(9) Uani 1.00 d . . .
N(1) N 0.4114(2) 0.5646(3) 0.4167(1) 0.0322(8) Uani 1.00 d . . .
N(2) N 0.4588(2) 0.6531(3) 0.5603(1) 0.0331(8) Uani 1.00 d . . .
N(3) N 0.7031(2) 0.7410(4) 0.4907(2) 0.058(1) Uani 1.00 d . . .
C(1) C 0.3867(2) 0.4842(4) 0.3727(2) 0.0323(9) Uani 1.00 d . . .
C(2) C 0.2975(2) 0.4906(4) 0.3578(2) 0.0338(10) Uani 1.00 d . . .
C(3) C 0.2694(2) 0.5777(4) 0.3950(2) 0.0330(10) Uani 1.00 d . . .
C(4) C 0.3417(2) 0.6229(3) 0.4313(1) 0.0291(9) Uani 1.00 d . . .
C(5) C 0.3507(3) 0.7241(4) 0.4747(2) 0.035(1) Uani 1.00 d . . .
C(6) C 0.3755(2) 0.6887(3) 0.5374(1) 0.0304(9) Uani 1.00 d . . .
C(7) C 0.3282(2) 0.6780(3) 0.5815(2) 0.0309(9) Uani 1.00 d . . .
C(8) C 0.3856(2) 0.6327(3) 0.6318(1) 0.0310(9) Uani 1.00 d . . .
C(9) C 0.4658(2) 0.6192(4) 0.6171(2) 0.0350(9) Uani 1.00 d . . .
C(10) C 0.5510(2) 0.5876(5) 0.6549(2) 0.042(1) Uani 1.00 d . . .
C(11) C 0.2408(2) 0.4240(4) 0.3107(2) 0.040(1) Uani 1.00 d . . .
C(12) C 0.2483(3) 0.4372(4) 0.2533(2) 0.052(1) Uani 1.00 d . . .
C(13) C 0.1922(3) 0.3773(5) 0.2090(2) 0.062(1) Uani 1.00 d . . .
C(14) C 0.1307(3) 0.3009(5) 0.2221(2) 0.070(2) Uani 1.00 d . . .
C(15) C 0.1211(3) 0.2869(5) 0.2782(2) 0.066(1) Uani 1.00 d . . .
C(16) C 0.1760(3) 0.3472(4) 0.3218(2) 0.051(1) Uani 1.00 d . . .
C(17) C 0.1784(2) 0.6208(3) 0.3921(2) 0.0347(10) Uani 1.00 d . . .
C(18) C 0.1362(2) 0.6868(4) 0.3446(2) 0.046(1) Uani 1.00 d . . .
C(19) C 0.0548(3) 0.7340(5) 0.3418(2) 0.059(1) Uani 1.00 d . . .
C(20) C 0.0112(3) 0.7126(5) 0.3861(2) 0.057(1) Uani 1.00 d . . .
C(21) C 0.0480(2) 0.6437(4) 0.4324(2) 0.046(1) Uani 1.00 d . . .
C(22) C 0.1308(2) 0.5979(4) 0.4349(2) 0.036(1) Uani 1.00 d . . .
C(23) C 0.2357(2) 0.7125(4) 0.5790(1) 0.0316(9) Uani 1.00 d . . .
C(24) C 0.2037(2) 0.8245(4) 0.5592(2) 0.039(1) Uani 1.00 d . . .
C(25) C 0.1186(3) 0.8596(4) 0.5580(2) 0.053(1) Uani 1.00 d . . .
C(26) C 0.0638(3) 0.7823(5) 0.5784(2) 0.057(1) Uani 1.00 d . . .
C(27) C 0.0922(3) 0.6697(5) 0.5992(2) 0.054(1) Uani 1.00 d . . .
C(28) C 0.1776(2) 0.6352(4) 0.5985(2) 0.041(1) Uani 1.00 d . . .
C(29) C 0.3628(2) 0.6084(4) 0.6889(2) 0.0322(9) Uani 1.00 d . . .
C(30) C 0.3743(2) 0.4942(4) 0.7147(2) 0.040(1) Uani 1.00 d . . .
C(31) C 0.3537(3) 0.4703(4) 0.7685(2) 0.045(1) Uani 1.00 d . . .
C(32) C 0.3181(3) 0.5598(4) 0.7972(2) 0.046(1) Uani 1.00 d . . .
C(33) C 0.3037(2) 0.6730(4) 0.7727(2) 0.043(1) Uani 1.00 d . . .
C(34) C 0.3271(2) 0.6961(4) 0.7202(2) 0.0358(9) Uani 1.00 d . . .
C(35) C 0.6454(3) 0.6616(4) 0.4678(2) 0.055(1) Uani 1.00 d . . .
C(36) C 0.6836(4) 0.8246(6) 0.5344(3) 0.090(2) Uani 1.00 d . . .
C(37) C 0.7870(3) 0.7510(6) 0.4719(3) 0.092(2) Uani 1.00 d . . .
C(38) C 0.4517(5) 0.9735(7) 0.6388(4) 0.189(3) Uani 0.85 d P . .
C(39) C 0.539(1) 1.025(2) 0.3442(8) 0.2168 Uiso 0.15 d G . .
H(1) H 0.4698 0.5784 0.4350 0.0387 Uiso 1.00 calc . . .
H(2) H 0.5054 0.6522 0.5394 0.0397 Uiso 1.00 calc . . .
H(3) H 0.303(2) 0.766(3) 0.471(1) 0.024(9) Uiso 1.00 d . . .
H(4) H 0.393(2) 0.787(3) 0.465(1) 0.021(8) Uiso 1.00 d . . .
H(5) H 0.540(2) 0.542(3) 0.689(1) 0.023(8) Uiso 1.00 d . . .
H(6) H 0.578(3) 0.661(4) 0.669(2) 0.06(1) Uiso 1.00 d . . .
H(7) H 0.6607 0.6087 0.4393 0.0659 Uiso 1.00 calc . . .
H(8) H 0.6360 0.8747 0.5181 0.1079 Uiso 1.00 calc . . .
H(9) H 0.7329 0.8741 0.5478 0.1079 Uiso 1.00 calc . . .
H(10) H 0.6692 0.7800 0.5661 0.1079 Uiso 1.00 calc . . .
H(11) H 0.7877 0.6985 0.4398 0.1099 Uiso 1.00 calc . . .
H(12) H 0.7956 0.8325 0.4608 0.1099 Uiso 1.00 calc . . .
H(13) H 0.8320 0.7284 0.5029 0.1099 Uiso 1.00 calc . . .
H(14) H 0.4072 0.9142 0.6300 0.2264 Uiso 0.85 calc P . .
H(15) H 0.5825 1.0835 0.3582 0.2584 Uiso 0.15 calc P . .

loop_
_atom_site_aniso_label
_atom_site_aniso_U_11
_atom_site_aniso_U_22
_atom_site_aniso_U_33
_atom_site_aniso_U_12
_atom_site_aniso_U_13
_atom_site_aniso_U_23
Cl(1) 0.248(4) 0.223(4) 0.300(5) -0.071(4) 0.081(4) -0.001(4)
Cl(2) 0.165(3) 0.115(2) 0.326(6) -0.030(2) -0.048(3) 0.016(3)
Cl(3) 0.128(3) 0.173(3) 0.497(8) -0.021(2) 0.104(4) -0.064(4)
F(1) 0.075(2) 0.097(2) 0.051(2) -0.019(2) 0.013(1) 0.005(2)
F(2) 0.115(3) 0.132(3) 0.045(2) 0.007(2) -0.004(2) -0.018(2)
F(3) 0.075(2) 0.118(3) 0.099(2) 0.000(2) -0.027(2) -0.070(2)
F(4) 0.069(2) 0.104(3) 0.142(3) -0.050(2) 0.023(2) -0.044(2)
F(5) 0.063(2) 0.086(2) 0.073(2) -0.025(2) 0.022(1) -0.004(2)
F(6) 0.041(1) 0.111(2) 0.060(2) 0.010(1) 0.015(1) 0.038(2)
F(7) 0.060(2) 0.157(3) 0.096(2) 0.048(2) 0.008(2) 0.074(2)
F(8) 0.037(1) 0.144(3) 0.097(2) 0.043(2) 0.017(1) 0.021(2)
F(9) 0.041(1) 0.118(2) 0.050(1) 0.001(1) 0.022(1) -0.003(2)
F(10) 0.049(1) 0.071(2) 0.043(1) 0.013(1) 0.007(1) 0.016(1)
F(11) 0.050(1) 0.041(1) 0.069(2) 0.004(1) 0.015(1) 0.008(1)
F(12) 0.058(2) 0.066(2) 0.102(2) 0.034(1) -0.003(2) -0.001(2)
F(13) 0.028(1) 0.128(3) 0.127(3) 0.018(2) 0.018(2) -0.024(2)
F(14) 0.049(2) 0.103(2) 0.103(2) -0.032(2) 0.035(2) -0.013(2)
F(15) 0.052(1) 0.050(1) 0.066(2) -0.010(1) 0.011(1) 0.004(1)
F(16) 0.071(2) 0.046(2) 0.059(2) 0.017(1) 0.018(1) 0.000(1)
F(17) 0.077(2) 0.060(2) 0.062(2) 0.007(1) 0.013(1) 0.027(1)
F(18) 0.077(2) 0.095(2) 0.041(1) 0.006(2) 0.025(1) 0.016(1)
F(19) 0.070(2) 0.078(2) 0.043(1) 0.019(1) 0.023(1) -0.011(1)
F(20) 0.059(1) 0.044(1) 0.052(1) 0.010(1) 0.020(1) 0.000(1)
O(1) 0.032(1) 0.090(2) 0.055(2) -0.012(2) 0.012(1) -0.006(2)
N(1) 0.019(1) 0.046(2) 0.031(2) 0.002(1) 0.002(1) -0.001(1)
N(2) 0.021(1) 0.048(2) 0.032(1) 0.002(1) 0.008(1) -0.002(1)
N(3) 0.033(2) 0.061(3) 0.077(3) -0.009(2) 0.006(2) 0.007(2)
C(1) 0.026(2) 0.042(2) 0.028(2) 0.002(2) 0.001(1) 0.001(2)
C(2) 0.024(2) 0.043(2) 0.034(2) 0.001(2) 0.004(1) 0.000(2)
C(3) 0.024(2) 0.044(2) 0.030(2) 0.002(2) 0.003(1) 0.000(2)
C(4) 0.025(2) 0.037(2) 0.026(2) 0.003(1) 0.005(1) 0.004(1)
C(5) 0.032(2) 0.038(2) 0.033(2) 0.004(2) 0.001(2) 0.001(2)
C(6) 0.027(2) 0.031(2) 0.032(2) -0.001(2) 0.001(1) -0.002(2)
C(7) 0.024(2) 0.033(2) 0.036(2) 0.001(2) 0.005(1) -0.002(2)
C(8) 0.027(2) 0.036(2) 0.030(2) 0.003(2) 0.006(1) -0.002(2)
C(9) 0.030(2) 0.046(2) 0.028(2) 0.006(2) 0.003(1) -0.003(2)
C(10) 0.029(2) 0.060(3) 0.035(2) 0.007(2) 0.003(2) -0.007(2)
C(11) 0.030(2) 0.043(2) 0.044(2) 0.007(2) -0.001(2) -0.010(2)
C(12) 0.044(2) 0.062(3) 0.045(2) 0.012(2) -0.003(2) -0.005(2)
C(13) 0.063(3) 0.074(4) 0.042(2) 0.018(2) -0.008(2) -0.020(2)
C(14) 0.048(3) 0.071(4) 0.082(3) 0.008(2) -0.016(2) -0.037(3)
C(15) 0.042(2) 0.063(3) 0.088(3) -0.003(2) 0.000(2) -0.031(3)
C(16) 0.038(2) 0.054(3) 0.059(2) -0.001(2) 0.006(2) -0.007(2)
C(17) 0.026(2) 0.036(2) 0.042(2) 0.000(2) 0.006(1) -0.006(2)
C(18) 0.033(2) 0.060(3) 0.045(2) 0.006(2) 0.007(2) 0.009(2)
C(19) 0.036(2) 0.081(4) 0.058(3) 0.015(2) 0.004(2) 0.017(2)
C(20) 0.028(2) 0.076(3) 0.064(3) 0.018(2) 0.005(2) 0.006(2)
C(21) 0.031(2) 0.066(3) 0.044(2) -0.003(2) 0.012(2) -0.014(2)
C(22) 0.030(2) 0.044(2) 0.033(2) 0.000(2) 0.000(1) -0.003(2)
C(23) 0.024(2) 0.041(2) 0.029(2) 0.002(1) 0.000(1) -0.006(2)
C(24) 0.032(2) 0.045(2) 0.039(2) 0.004(1) 0.001(2) -0.007(2)
C(25) 0.037(2) 0.059(2) 0.060(3) 0.014(2) -0.001(2) -0.015(2)
C(26) 0.027(2) 0.078(3) 0.065(3) 0.010(2) 0.009(2) -0.022(2)
C(27) 0.033(2) 0.073(3) 0.056(3) -0.011(2) 0.011(2) -0.022(2)
C(28) 0.034(2) 0.044(2) 0.045(2) -0.008(2) 0.008(2) -0.005(2)
C(29) 0.022(2) 0.044(2) 0.029(2) 0.002(2) 0.001(1) 0.000(1)
C(30) 0.039(2) 0.044(2) 0.038(2) 0.006(2) 0.005(2) 0.001(2)
C(31) 0.038(2) 0.052(2) 0.044(2) -0.003(2) 0.004(2) 0.015(2)
C(32) 0.039(2) 0.070(3) 0.030(2) -0.003(2) 0.009(2) 0.004(2)
C(33) 0.032(2) 0.062(2) 0.038(2) 0.004(2) 0.010(2) -0.006(2)
C(34) 0.027(2) 0.043(2) 0.037(2) 0.004(2) 0.005(2) 0.001(2)
C(35) 0.039(2) 0.065(3) 0.063(3) -0.003(2) 0.018(2) -0.009(2)
C(36) 0.087(4) 0.088(5) 0.093(4) -0.014(3) 0.009(3) -0.034(3)
C(37) 0.043(3) 0.099(5) 0.141(5) -0.012(3) 0.039(3) 0.024(4)
C(38) 0.085(5) 0.133(6) 0.362(9) 0.022(6) 0.078(6) 0.143(8)

loop_
_atom_type_symbol
_atom_type_description
_atom_type_scat_dispersion_real
_atom_type_scat_dispersion_imag
_atom_type_scat_source
C C 0.003 0.002
;International Tables for Crystallography
(1992, Vol. C, Tables 4.2.6.8 and 6.1.1.1)
;
H H 0.000 0.000
;International Tables for Crystallography
(1992, Vol. C, Table 6.1.1.2)
;
O O 0.011 0.006
;International Tables for Crystallography
(1992, Vol. C, Tables 4.2.6.8 and 6.1.1.1)
;
N N 0.006 0.003
;International Tables for Crystallography
(1992, Vol. C, Tables 4.2.6.8 and 6.1.1.1)
;
F F 0.017 0.010
;International Tables for Crystallography
(1992, Vol. C, Tables 4.2.6.8 and 6.1.1.1)
;
Cl Cl 0.148 0.159
;International Tables for Crystallography
(1992, Vol. C, Tables 4.2.6.8 and 6.1.1.1)
;

loop_
_geom_angle_atom_site_label_1
_geom_angle_atom_site_label_2
_geom_angle_atom_site_label_3
_geom_angle
_geom_angle_site_symmetry_1
_geom_angle_site_symmetry_2
_geom_angle_site_symmetry_3
_geom_angle_publ_flag
C(1) N(1) C(4) 111.4(3) . . . yes
C(6) N(2) C(9) 111.0(3) . . . yes
C(35) N(3) C(36) 119.8(4) . . . yes
C(35) N(3) C(37) 121.4(5) . . . yes
C(36) N(3) C(37) 118.8(5) . . . yes
N(1) C(1) C(2) 107.2(4) . . . yes
N(1) C(1) C(10) 123.7(4) . . 3_666 yes
C(2) C(1) C(10) 129.0(4) . . 3_666 yes
C(1) C(2) C(3) 106.9(4) . . . yes
C(1) C(2) C(11) 127.5(4) . . . yes
C(3) C(2) C(11) 125.5(4) . . . yes
C(2) C(3) C(4) 108.1(3) . . . yes
C(2) C(3) C(17) 125.9(4) . . . yes
C(4) C(3) C(17) 125.8(4) . . . yes
N(1) C(4) C(3) 106.4(4) . . . yes
N(1) C(4) C(5) 122.6(4) . . . yes
C(3) C(4) C(5) 130.7(4) . . . yes
C(4) C(5) C(6) 116.6(4) . . . yes
N(2) C(6) C(5) 120.9(4) . . . yes
N(2) C(6) C(7) 106.6(3) . . . yes
C(5) C(6) C(7) 132.5(4) . . . yes
C(6) C(7) C(8) 107.6(3) . . . yes
C(6) C(7) C(23) 126.9(4) . . . yes
C(8) C(7) C(23) 125.4(4) . . . yes
C(7) C(8) C(9) 107.3(3) . . . yes
C(7) C(8) C(29) 126.2(3) . . . yes
C(9) C(8) C(29) 126.5(4) . . . yes
N(2) C(9) C(8) 107.5(3) . . . yes
N(2) C(9) C(10) 122.7(4) . . . yes
C(8) C(9) C(10) 129.4(4) . . . yes
C(1) C(10) C(9) 116.7(4) 3_666 . . yes
C(2) C(11) C(12) 122.0(4) . . . yes
C(2) C(11) C(16) 121.7(4) . . . yes
C(12) C(11) C(16) 116.3(4) . . . yes
F(1) C(12) C(11) 119.8(4) . . . yes
F(1) C(12) C(13) 118.7(5) . . . yes
C(11) C(12) C(13) 121.4(5) . . . yes
F(2) C(13) C(12) 118.5(6) . . . yes
F(2) C(13) C(14) 121.3(5) . . . yes
C(12) C(13) C(14) 120.1(5) . . . yes
F(3) C(14) C(13) 118.8(6) . . . yes
F(3) C(14) C(15) 121.4(6) . . . yes
C(13) C(14) C(15) 119.8(5) . . . yes
F(4) C(15) C(14) 119.2(5) . . . yes
F(4) C(15) C(16) 120.9(6) . . . yes
C(14) C(15) C(16) 119.9(6) . . . yes
F(5) C(16) C(11) 120.3(4) . . . yes
F(5) C(16) C(15) 117.3(5) . . . yes
C(11) C(16) C(15) 122.4(5) . . . yes
C(3) C(17) C(18) 121.0(4) . . . yes
C(3) C(17) C(22) 123.2(4) . . . yes
C(18) C(17) C(22) 115.8(4) . . . yes
F(6) C(18) C(17) 119.3(4) . . . yes
F(6) C(18) C(19) 118.0(4) . . . yes
C(17) C(18) C(19) 122.7(4) . . . yes
F(7) C(19) C(18) 120.3(5) . . . yes
F(7) C(19) C(20) 120.4(4) . . . yes
C(18) C(19) C(20) 119.3(5) . . . yes
F(8) C(20) C(19) 121.2(5) . . . yes
F(8) C(20) C(21) 118.6(5) . . . yes
C(19) C(20) C(21) 120.3(4) . . . yes
F(9) C(21) C(20) 119.9(4) . . . yes
F(9) C(21) C(22) 120.5(5) . . . yes
C(20) C(21) C(22) 119.6(4) . . . yes
F(10) C(22) C(17) 119.8(4) . . . yes
F(10) C(22) C(21) 118.1(4) . . . yes
C(17) C(22) C(21) 122.1(4) . . . yes
C(7) C(23) C(24) 122.1(4) . . . yes
C(7) C(23) C(28) 121.8(4) . . . yes
C(24) C(23) C(28) 116.1(4) . . . yes
F(11) C(24) C(23) 120.4(4) . . . yes
F(11) C(24) C(25) 116.4(4) . . . yes
C(23) C(24) C(25) 123.1(5) . . . yes
F(12) C(25) C(24) 120.3(5) . . . yes
F(12) C(25) C(26) 120.4(4) . . . yes
C(24) C(25) C(26) 119.2(5) . . . yes
F(13) C(26) C(25) 120.5(5) . . . yes
F(13) C(26) C(27) 119.2(5) . . . yes
C(25) C(26) C(27) 120.3(4) . . . yes
F(14) C(27) C(26) 120.9(4) . . . yes
F(14) C(27) C(28) 119.6(5) . . . yes
C(26) C(27) C(28) 119.4(5) . . . yes
F(15) C(28) C(23) 120.7(4) . . . yes
F(15) C(28) C(27) 117.4(4) . . . yes
C(23) C(28) C(27) 121.9(5) . . . yes
C(8) C(29) C(30) 121.7(4) . . . yes
C(8) C(29) C(34) 122.8(4) . . . yes
C(30) C(29) C(34) 115.5(4) . . . yes
F(16) C(30) C(29) 120.1(4) . . . yes
F(16) C(30) C(31) 117.7(4) . . . yes
C(29) C(30) C(31) 122.2(4) . . . yes
F(17) C(31) C(30) 119.6(5) . . . yes
F(17) C(31) C(32) 120.6(4) . . . yes
C(30) C(31) C(32) 119.8(5) . . . yes
F(18) C(32) C(31) 119.6(5) . . . yes
F(18) C(32) C(33) 120.5(5) . . . yes
C(31) C(32) C(33) 119.9(4) . . . yes
F(19) C(33) C(32) 119.4(4) . . . yes
F(19) C(33) C(34) 121.0(5) . . . yes
C(32) C(33) C(34) 119.5(4) . . . yes
F(20) C(34) C(29) 119.1(4) . . . yes
F(20) C(34) C(33) 117.9(4) . . . yes
C(29) C(34) C(33) 123.0(4) . . . yes
O(1) C(35) N(3) 125.8(5) . . . yes
Cl(1) C(38) Cl(2) 112.0(5) . . . yes
Cl(1) C(38) Cl(3) 112.3(5) . . . yes
Cl(2) C(38) Cl(3) 114.3(7) . . . yes

loop_
_geom_bond_atom_site_label_1
_geom_bond_atom_site_label_2
_geom_bond_distance
_geom_bond_site_symmetry_1
_geom_bond_site_symmetry_2
_geom_bond_publ_flag
Cl(1) C(38) 1.757(8) . . yes
Cl(2) C(38) 1.674(8) . . yes
Cl(3) C(38) 1.661(8) . . yes
F(1) C(12) 1.348(6) . . yes
F(2) C(13) 1.352(6) . . yes
F(3) C(14) 1.339(6) . . yes
F(4) C(15) 1.333(6) . . yes
F(5) C(16) 1.329(6) . . yes
F(6) C(18) 1.343(5) . . yes
F(7) C(19) 1.348(6) . . yes
F(8) C(20) 1.344(5) . . yes
F(9) C(21) 1.342(5) . . yes
F(10) C(22) 1.335(5) . . yes
F(11) C(24) 1.349(5) . . yes
F(12) C(25) 1.339(6) . . yes
F(13) C(26) 1.345(5) . . yes
F(14) C(27) 1.344(6) . . yes
F(15) C(28) 1.341(5) . . yes
F(16) C(30) 1.344(5) . . yes
F(17) C(31) 1.345(5) . . yes
F(18) C(32) 1.343(5) . . yes
F(19) C(33) 1.334(5) . . yes
F(20) C(34) 1.342(5) . . yes
O(1) C(35) 1.234(5) . . yes
N(1) C(1) 1.360(5) . . yes
N(1) C(4) 1.362(5) . . yes
N(2) C(6) 1.377(5) . . yes
N(2) C(9) 1.367(5) . . yes
N(3) C(35) 1.301(6) . . yes
N(3) C(36) 1.449(7) . . yes
N(3) C(37) 1.466(6) . . yes
C(1) C(2) 1.380(5) . . yes
C(1) C(10) 1.491(6) . 3_666 yes
C(2) C(3) 1.419(6) . . yes
C(2) C(11) 1.478(6) . . yes
C(3) C(4) 1.380(5) . . yes
C(3) C(17) 1.494(5) . . yes
C(4) C(5) 1.497(6) . . yes
C(5) C(6) 1.500(6) . . yes
C(6) C(7) 1.381(5) . . yes
C(7) C(8) 1.437(6) . . yes
C(7) C(23) 1.490(5) . . yes
C(8) C(9) 1.370(5) . . yes
C(8) C(29) 1.469(6) . . yes
C(9) C(10) 1.504(6) . . yes
C(11) C(12) 1.380(7) . . yes
C(11) C(16) 1.382(6) . . yes
C(12) C(13) 1.397(7) . . yes
C(13) C(14) 1.356(8) . . yes
C(14) C(15) 1.360(8) . . yes
C(15) C(16) 1.379(7) . . yes
C(17) C(18) 1.391(6) . . yes
C(17) C(22) 1.378(6) . . yes
C(18) C(19) 1.367(6) . . yes
C(19) C(20) 1.364(7) . . yes
C(20) C(21) 1.362(7) . . yes
C(21) C(22) 1.383(6) . . yes
C(23) C(24) 1.378(6) . . yes
C(23) C(28) 1.383(6) . . yes
C(24) C(25) 1.384(6) . . yes
C(25) C(26) 1.356(7) . . yes
C(26) C(27) 1.375(8) . . yes
C(27) C(28) 1.394(6) . . yes
C(29) C(30) 1.391(6) . . yes
C(29) C(34) 1.389(6) . . yes
C(30) C(31) 1.384(6) . . yes
C(31) C(32) 1.366(7) . . yes
C(32) C(33) 1.372(7) . . yes
C(33) C(34) 1.370(6) . . yes

loop_
_geom_contact_atom_site_label_1
_geom_contact_atom_site_label_2
_geom_contact_distance
_geom_contact_site_symmetry_1
_geom_contact_site_symmetry_2
_geom_contact_publ_flag
Cl(1) Cl(1) 3.53(1) . 3_676 ?
Cl(2) F(6) 3.406(5) . 4_565 ?
Cl(2) F(7) 3.428(7) . 4_565 ?
Cl(2) C(13) 3.444(6) . 4_565 ?
Cl(2) F(20) 3.546(5) . . ?
Cl(2) C(14) 3.570(7) . 4_565 ?
Cl(3) F(18) 3.210(5) . 2_556 ?
Cl(3) F(3) 3.230(5) . 4_565 ?
Cl(3) F(16) 3.418(5) . 1_565 ?
Cl(3) F(19) 3.530(5) . 2_556 ?
F(1) F(4) 3.177(5) . 2_555 ?
F(1) C(15) 3.267(7) . 2_555 ?
F(1) C(14) 3.395(7) . 2_555 ?
F(1) F(3) 3.457(5) . 2_555 ?
F(1) F(6) 3.482(5) . 2_545 ?
F(2) F(6) 2.863(5) . 2_545 ?
F(2) C(18) 3.390(6) . 2_545 ?
F(2) C(5) 3.508(6) . 2_545 ?
F(2) C(4) 3.579(6) . 2_545 ?
F(3) N(1) 2.992(5) . 2_545 ?
F(3) C(1) 3.164(6) . 2_545 ?
F(3) F(16) 3.184(5) . 4_454 ?
F(3) C(4) 3.325(5) . 2_545 ?
F(3) C(2) 3.563(6) . 2_545 ?
F(4) F(17) 3.119(4) . 4_454 ?
F(4) F(13) 3.278(6) . 3_566 ?
F(4) F(16) 3.339(4) . 4_454 ?
F(4) F(14) 3.566(5) . 3_566 ?
F(5) F(13) 3.117(4) . 3_566 ?
F(5) F(14) 3.304(4) . 3_566 ?
F(5) C(36) 3.352(8) . 3_666 ?
F(5) N(3) 3.519(5) . 3_666 ?
F(6) C(13) 2.811(6) . 2_555 ?
F(6) C(12) 3.136(6) . 2_555 ?
F(6) C(14) 3.316(6) . 2_555 ?
F(7) C(34) 3.194(5) . 4_464 ?
F(7) C(29) 3.314(5) . 4_464 ?
F(7) C(33) 3.322(5) . 4_464 ?
F(7) C(30) 3.492(6) . 4_464 ?
F(7) C(32) 3.496(6) . 4_464 ?
F(7) C(31) 3.572(6) . 4_464 ?
F(8) F(19) 2.908(4) . 4_464 ?
F(8) F(18) 3.095(4) . 4_464 ?
F(8) C(33) 3.099(6) . 4_464 ?
F(8) C(32) 3.176(6) . 4_464 ?
F(8) C(37) 3.307(7) . 1_455 ?
F(8) F(12) 3.536(5) . 3_576 ?
F(9) F(9) 2.868(7) . 3_566 ?
F(9) F(14) 3.159(5) . 3_566 ?
F(9) F(10) 3.415(4) . 3_566 ?
F(10) C(37) 3.321(7) . 3_666 ?
F(11) F(18) 3.149(4) . 2_556 ?
F(11) C(38) 3.53(1) . . ?
F(12) F(18) 2.960(4) . 2_556 ?
F(12) F(12) 3.171(6) . 3_576 ?
F(13) F(17) 3.553(4) . 2_556 ?
F(14) C(21) 3.059(6) . 3_566 ?
F(14) C(22) 3.423(5) . 3_566 ?
F(14) C(20) 3.428(7) . 3_566 ?
F(15) F(19) 3.449(4) . 2_546 ?
F(16) F(19) 3.226(4) . 2_546 ?
F(17) F(20) 2.967(4) . 2_546 ?
F(17) F(19) 2.981(4) . 2_546 ?
F(17) C(26) 3.151(6) . 2_546 ?
F(17) C(27) 3.264(6) . 2_546 ?
F(17) C(25) 3.487(6) . 2_546 ?
F(17) C(33) 3.489(6) . 2_546 ?
F(17) C(34) 3.503(5) . 2_546 ?
F(18) C(25) 3.026(6) . 2_546 ?
F(18) F(20) 3.150(4) . 2_546 ?
F(18) C(24) 3.165(5) . 2_546 ?
F(19) C(31) 3.262(6) . 2_556 ?
F(19) C(30) 3.403(5) . 2_556 ?
F(20) C(38) 3.300(9) . . ?
F(20) C(31) 3.391(5) . 2_556 ?
F(20) C(32) 3.472(6) . 2_556 ?
O(1) N(2) 2.819(4) . . ?
O(1) N(1) 2.843(4) . . ?
O(1) N(1) 3.347(5) . 3_666 ?
O(1) N(2) 3.462(5) . 3_666 ?
O(1) C(5) 3.556(6) . . ?

loop_
_geom_hbond_atom_site_label_D
_geom_hbond_atom_site_label_H
_geom_hbond_atom_site_label_A
_geom_hbond_site_symmetry_D
_geom_hbond_site_symmetry_H
_geom_hbond_site_symmetry_A
_geom_hbond_distance_DH
_geom_hbond_distance_HA
_geom_hbond_distance_DA
_geom_hbond_angle_DHA
_geom_hbond_publ_flag
N(1) H(1) N(2) . . . 0.950 3.084 3.451(4) 104.787 no
N(2) H(2) N(1) . . . 0.950 3.135 3.451(4) 101.415 no
N(1) H(1) N(2) . . 3_666 0.950 2.774 3.124(4) 102.735 no
N(2) H(2) N(1) . . 3_666 0.950 2.820 3.124(4) 99.735 no
N(1) H(1) O(1) . . 1_555 0.950 1.921 2.843(3) 162.831 no
N(2) H(2) O(1) . . 1_555 0.950 1.894 2.819(4) 164.054 no

loop_
_geom_torsion_atom_site_label_1
_geom_torsion_atom_site_label_2
_geom_torsion_atom_site_label_3
_geom_torsion_atom_site_label_4
_geom_torsion
_geom_torsion_site_symmetry_1
_geom_torsion_site_symmetry_2
_geom_torsion_site_symmetry_3
_geom_torsion_site_symmetry_4
_geom_torsion_publ_flag
F(1) C(12) C(11) C(2) 0.7(7) . . . . yes
F(1) C(12) C(11) C(16) 179.2(4) . . . . yes
F(1) C(12) C(13) F(2) 1.9(7) . . . . yes
F(1) C(12) C(13) C(14) 179.3(5) . . . . yes
F(2) C(13) C(12) C(11) -179.9(5) . . . . yes
F(2) C(13) C(14) F(3) -0.7(8) . . . . yes
F(2) C(13) C(14) C(15) -179.6(5) . . . . yes
F(3) C(14) C(13) C(12) -178.0(5) . . . . yes
F(3) C(14) C(15) F(4) 0.2(9) . . . . yes
F(3) C(14) C(15) C(16) 178.8(5) . . . . yes
F(4) C(15) C(14) C(13) 179.1(5) . . . . yes
F(4) C(15) C(16) F(5) -1.6(8) . . . . yes
F(4) C(15) C(16) C(11) 179.5(5) . . . . yes
F(5) C(16) C(11) C(2) -0.7(7) . . . . yes
F(5) C(16) C(11) C(12) -179.2(4) . . . . yes
F(5) C(16) C(15) C(14) 179.9(5) . . . . yes
F(6) C(18) C(17) C(3) 2.9(7) . . . . yes
F(6) C(18) C(17) C(22) -176.6(4) . . . . yes
F(6) C(18) C(19) F(7) -1.8(8) . . . . yes
F(6) C(18) C(19) C(20) 178.7(5) . . . . yes
F(7) C(19) C(18) C(17) 177.2(5) . . . . yes
F(7) C(19) C(20) F(8) 0.1(9) . . . . yes
F(7) C(19) C(20) C(21) 179.7(5) . . . . yes
F(8) C(20) C(19) C(18) 179.7(5) . . . . yes
F(8) C(20) C(21) F(9) 2.8(8) . . . . yes
F(8) C(20) C(21) C(22) -178.9(5) . . . . yes
F(9) C(21) C(20) C(19) -176.8(5) . . . . yes
F(9) C(21) C(22) F(10) -1.1(7) . . . . yes
F(9) C(21) C(22) C(17) 179.1(4) . . . . yes
F(10) C(22) C(17) C(3) -3.0(6) . . . . yes
F(10) C(22) C(17) C(18) 176.5(4) . . . . yes
F(10) C(22) C(21) C(20) -179.3(4) . . . . yes
F(11) C(24) C(23) C(7) -1.4(6) . . . . yes
F(11) C(24) C(23) C(28) 176.3(4) . . . . yes
F(11) C(24) C(25) F(12) 2.6(7) . . . . yes
F(11) C(24) C(25) C(26) -175.3(4) . . . . yes
F(12) C(25) C(24) C(23) 179.6(4) . . . . yes
F(12) C(25) C(26) F(13) 2.3(8) . . . . yes
F(12) C(25) C(26) C(27) -178.9(5) . . . . yes
F(13) C(26) C(25) C(24) -179.8(4) . . . . yes
F(13) C(26) C(27) F(14) -0.1(7) . . . . yes
F(13) C(26) C(27) C(28) 178.1(4) . . . . yes
F(14) C(27) C(26) C(25) -178.9(5) . . . . yes
F(14) C(27) C(28) F(15) 2.0(7) . . . . yes
F(14) C(27) C(28) C(23) -179.8(4) . . . . yes
F(15) C(28) C(23) C(7) -5.5(6) . . . . yes
F(15) C(28) C(23) C(24) 176.8(4) . . . . yes
F(15) C(28) C(27) C(26) -176.2(4) . . . . yes
F(16) C(30) C(29) C(8) -1.0(6) . . . . yes
F(16) C(30) C(29) C(34) 178.0(4) . . . . yes
F(16) C(30) C(31) F(17) 1.4(6) . . . . yes
F(16) C(30) C(31) C(32) -177.4(4) . . . . yes
F(17) C(31) C(30) C(29) -179.0(4) . . . . yes
F(17) C(31) C(32) F(18) 0.9(7) . . . . yes
F(17) C(31) C(32) C(33) -179.4(4) . . . . yes
F(18) C(32) C(31) C(30) 179.7(4) . . . . yes
F(18) C(32) C(33) F(19) 0.8(7) . . . . yes
F(18) C(32) C(33) C(34) 178.2(4) . . . . yes
F(19) C(33) C(32) C(31) -178.9(4) . . . . yes
F(19) C(33) C(34) F(20) 0.1(6) . . . . yes
F(19) C(33) C(34) C(29) 179.5(4) . . . . yes
F(20) C(34) C(29) C(8) -2.3(6) . . . . yes
F(20) C(34) C(29) C(30) 178.8(4) . . . . yes
F(20) C(34) C(33) C(32) -177.2(4) . . . . yes
O(1) C(35) N(3) C(36) -0.3(9) . . . . yes
O(1) C(35) N(3) C(37) -178.2(5) . . . . yes
N(1) C(1) C(2) C(3) -0.5(5) . . . . yes
N(1) C(1) C(2) C(11) 177.4(4) . . . . yes
N(1) C(1) C(10) C(9) 29.8(7) . . 3_666 3_666 yes
N(1) C(4) C(3) C(2) -0.3(5) . . . . yes
N(1) C(4) C(3) C(17) -175.5(4) . . . . yes
N(1) C(4) C(5) C(6) -75.0(5) . . . . yes
N(2) C(6) C(5) C(4) 74.0(5) . . . . yes
N(2) C(6) C(7) C(8) -0.9(5) . . . . yes
N(2) C(6) C(7) C(23) 176.3(4) . . . . yes
N(2) C(9) C(8) C(7) -0.6(5) . . . . yes
N(2) C(9) C(8) C(29) -179.2(4) . . . . yes
N(2) C(9) C(10) C(1) -39.8(7) . . . 3_666 yes
C(1) N(1) C(4) C(3) 0.0(5) . . . . yes
C(1) N(1) C(4) C(5) -174.4(4) . . . . yes
C(1) C(2) C(3) C(4) 0.5(5) . . . . yes
C(1) C(2) C(3) C(17) 175.7(4) . . . . yes
C(1) C(2) C(11) C(12) -60.6(7) . . . . yes
C(1) C(2) C(11) C(16) 120.9(5) . . . . yes
C(1) C(10) C(9) C(8) -147.8(5) . 3_666 3_666 3_666 yes
C(2) C(1) N(1) C(4) 0.3(5) . . . . yes
C(2) C(1) C(10) C(9) -155.2(5) . . 3_666 3_666 yes
C(2) C(3) C(4) C(5) 173.5(4) . . . . yes
C(2) C(3) C(17) C(18) -65.7(6) . . . . yes
C(2) C(3) C(17) C(22) 113.7(5) . . . . yes
C(2) C(11) C(12) C(13) -177.5(4) . . . . yes
C(2) C(11) C(16) C(15) 178.3(5) . . . . yes
C(3) C(2) C(1) C(10) -176.1(5) . . . 3_666 yes
C(3) C(2) C(11) C(12) 116.9(5) . . . . yes
C(3) C(2) C(11) C(16) -61.5(7) . . . . yes
C(3) C(4) C(5) C(6) 112.0(5) . . . . yes
C(3) C(17) C(18) C(19) -176.0(5) . . . . yes
C(3) C(17) C(22) C(21) 176.8(4) . . . . yes
C(4) N(1) C(1) C(10) 176.2(4) . . . 3_666 yes
C(4) C(3) C(2) C(11) -177.4(4) . . . . yes
C(4) C(3) C(17) C(18) 108.5(5) . . . . yes
C(4) C(3) C(17) C(22) -72.0(6) . . . . yes
C(4) C(5) C(6) C(7) -102.7(6) . . . . yes
C(5) C(4) C(3) C(17) -1.6(7) . . . . yes
C(5) C(6) N(2) C(9) -176.9(4) . . . . yes
C(5) C(6) C(7) C(8) 176.2(5) . . . . yes
C(5) C(6) C(7) C(23) -6.6(8) . . . . yes
C(6) N(2) C(9) C(8) 0.0(5) . . . . yes
C(6) N(2) C(9) C(10) -173.9(4) . . . . yes
C(6) C(7) C(8) C(9) 0.9(5) . . . . yes
C(6) C(7) C(8) C(29) 179.5(4) . . . . yes
C(6) C(7) C(23) C(24) -50.0(6) . . . . yes
C(6) C(7) C(23) C(28) 132.4(5) . . . . yes
C(7) C(6) N(2) C(9) 0.6(5) . . . . yes
C(7) C(8) C(9) C(10) 172.8(5) . . . . yes
C(7) C(8) C(29) C(30) 122.9(5) . . . . yes
C(7) C(8) C(29) C(34) -56.0(6) . . . . yes
C(7) C(23) C(24) C(25) -178.2(4) . . . . yes
C(7) C(23) C(28) C(27) 176.4(4) . . . . yes
C(8) C(7) C(23) C(24) 126.8(5) . . . . yes
C(8) C(7) C(23) C(28) -50.8(6) . . . . yes
C(8) C(29) C(30) C(31) 179.5(4) . . . . yes
C(8) C(29) C(34) C(33) 178.3(4) . . . . yes
C(9) C(8) C(7) C(23) -176.4(4) . . . . yes
C(9) C(8) C(29) C(30) -58.8(6) . . . . yes
C(9) C(8) C(29) C(34) 122.3(5) . . . . yes
C(10) C(1) C(2) C(11) -1.7(8) . 3_666 3_666 3_666 yes
C(10) C(9) C(8) C(29) -5.8(8) . . . . yes
C(11) C(2) C(3) C(17) -2.3(7) . . . . yes
C(11) C(12) C(13) C(14) -2.4(8) . . . . yes
C(11) C(16) C(15) C(14) 0.9(8) . . . . yes
C(12) C(11) C(16) C(15) -0.3(7) . . . . yes
C(12) C(13) C(14) C(15) 3.0(9) . . . . yes
C(13) C(12) C(11) C(16) 1.0(7) . . . . yes
C(13) C(14) C(15) C(16) -2.3(9) . . . . yes
C(17) C(18) C(19) C(20) -2.3(9) . . . . yes
C(17) C(22) C(21) C(20) 0.9(8) . . . . yes
C(18) C(17) C(22) C(21) -3.7(7) . . . . yes
C(18) C(19) C(20) C(21) -0.7(9) . . . . yes
C(19) C(18) C(17) C(22) 4.4(7) . . . . yes
C(19) C(20) C(21) C(22) 1.5(8) . . . . yes
C(23) C(7) C(8) C(29) 2.2(7) . . . . yes
C(23) C(24) C(25) C(26) 1.6(7) . . . . yes
C(23) C(28) C(27) C(26) 1.9(7) . . . . yes
C(24) C(23) C(28) C(27) -1.3(6) . . . . yes
C(24) C(25) C(26) C(27) -1.0(8) . . . . yes
C(25) C(24) C(23) C(28) -0.5(6) . . . . yes
C(25) C(26) C(27) C(28) -0.7(8) . . . . yes
C(29) C(30) C(31) C(32) 2.2(7) . . . . yes
C(29) C(34) C(33) C(32) 2.1(7) . . . . yes
C(30) C(29) C(34) C(33) -0.6(6) . . . . yes
C(30) C(31) C(32) C(33) -0.6(7) . . . . yes
C(31) C(30) C(29) C(34) -1.5(6) . . . . yes
C(31) C(32) C(33) C(34) -1.5(7) . . . . yes
C(31) C(32) C(33) C(34) -1.5(7) . . . . yes

loop_
_cod_changelog_entry_id
_cod_changelog_entry_author
_cod_changelog_entry_date
_cod_changelog_entry_text
1 'Vaitkus, Antanas' 2025-01-07T10:03:17+02:00 'Updated bibliographic information.'
